data_7124150
loop_
_publ_author_name
'Ikeya, Minako'
'Katada, Genki'
'Ito, Suguru'

_publ_section_title
;
 Tunable mechanochromic luminescence of 2-alkyl-4-(pyren-1-yl)thiophenes:
 Controlling the self-recovering properties and the range of chromism
;
_journal_name_full 'Chemical Communications'
_journal_paper_doi 10.1039/C9CC06406K
_journal_year 2019
_chemical_formula_moiety 'C25 H22 S'
_chemical_formula_sum 'C25 H22 S'
_chemical_formula_weight 354.51
_chemical_melting_point 327.1(10)
_chemical_name_systematic 2-Pentyl-4-(pyren-1-yl)thiophene
_space_group_crystal_system triclinic
_space_group_IT_number 2
_space_group_name_Hall '-P 1'
_space_group_name_H-M_alt 'P -1'
_symmetry_space_group_name_Hall '-P 1'
_symmetry_space_group_name_H-M 'P -1'
_atom_sites_solution_hydrogens geom
_atom_sites_solution_primary direct
_atom_sites_solution_secondary difmap
_audit_update_record
;
2019-08-15 deposited with the CCDC.    2019-09-12 downloaded from the CCDC.
;
_cell_angle_alpha 93.6123(14)
_cell_angle_beta 106.3533(14)
_cell_angle_gamma 99.6734(13)
_cell_formula_units_Z 2
_cell_length_a 8.77664(13)
_cell_length_b 9.33669(16)
_cell_length_c 12.0593(2)
_cell_measurement_reflns_used 5943
_cell_measurement_temperature 223
_cell_measurement_theta_max 72.81
_cell_measurement_theta_min 4.81
_cell_volume 928.36(3)
_computing_cell_refinement 'CrysAlisPro 1.171.39.46e (Rigaku OD, 2018)'
_computing_data_collection 'CrysAlisPro 1.171.39.46e (Rigaku OD, 2018)'
_computing_data_reduction 'CrysAlisPro 1.171.39.46e (Rigaku OD, 2018)'
_computing_molecular_graphics 'CrystalStructure 4.2.5'
_computing_publication_material 'CrystalStructure 4.2.5 (Rigaku, 2017)'
_computing_structure_refinement 'SHELXL Version 2014/7 (Sheldrick, 2008)'
_computing_structure_solution 'SIR2011 (Burla, et al., 2012)'
_diffrn_ambient_temperature 223
_diffrn_detector_area_resol_mean 5.811
_diffrn_measured_fraction_theta_full 0.993
_diffrn_measured_fraction_theta_max 0.993
_diffrn_measurement_device_type 'Rigaku XtaLAB P200'
_diffrn_measurement_method \w
_diffrn_radiation_type 'Cu K\a'
_diffrn_radiation_wavelength 1.54184
_diffrn_reflns_av_R_equivalents 0.0295
_diffrn_reflns_Laue_measured_fraction_full 0.993
_diffrn_reflns_Laue_measured_fraction_max 0.993
_diffrn_reflns_limit_h_max 6
_diffrn_reflns_limit_h_min -10
_diffrn_reflns_limit_k_max 11
_diffrn_reflns_limit_k_min -10
_diffrn_reflns_limit_l_max 14
_diffrn_reflns_limit_l_min -14
_diffrn_reflns_number 9050
_diffrn_reflns_point_group_measured_fraction_full 0.993
_diffrn_reflns_point_group_measured_fraction_max 0.993
_diffrn_reflns_theta_full 67.684
_diffrn_reflns_theta_max 68.227
_diffrn_reflns_theta_min 4.838
_diffrn_standards_number 0
_exptl_absorpt_coefficient_mu 1.558
_exptl_absorpt_correction_T_max 0.843
_exptl_absorpt_correction_T_min 0.690
_exptl_absorpt_correction_type multi-scan
_exptl_absorpt_process_details
;
CrysAlisPro 1.171.39.46e (Rigaku Oxford Diffraction, 2018)
Empirical absorption correction using spherical harmonics,
 implemented in SCALE3 ABSPACK scaling algorithm.
;
_exptl_crystal_colour colourless
_exptl_crystal_density_diffrn 1.268
_exptl_crystal_density_method 'not measured'
_exptl_crystal_description plate
_exptl_crystal_F_000 376.00
_exptl_crystal_preparation Luminescent
_exptl_crystal_recrystallization_method 'Re-crystallisation from solvent: acetonitrile'
_exptl_crystal_size_max 0.382
_exptl_crystal_size_mid 0.156
_exptl_crystal_size_min 0.110
_refine_diff_density_max 0.20
_refine_diff_density_min -0.24
_refine_ls_extinction_method none
_refine_ls_goodness_of_fit_ref 1.075
_refine_ls_hydrogen_treatment constr
_refine_ls_number_parameters 235
_refine_ls_number_reflns 3389
_refine_ls_number_restraints 0
_refine_ls_R_factor_all 0.0371
_refine_ls_R_factor_gt 0.0339
_refine_ls_shift/su_max 0.000
_refine_ls_structure_factor_coef Fsqd
_refine_ls_weighting_details 'w = 1/[\s^2^(Fo^2^)+(0.0451P)^2^+0.1631P] where P=(Fo^2^+2Fc^2^)/3'
_refine_ls_weighting_scheme calc
_refine_ls_wR_factor_gt 0.0939
_refine_ls_wR_factor_ref 0.0968
_reflns_Friedel_coverage 0.000
_reflns_number_gt 3066
_reflns_number_total 3389
_reflns_threshold_expression F^2^>2.0\s(F^2^)
_cod_data_source_file c9cc06406k3.cif
_cod_data_source_block mina221
_cod_depositor_comments
;
The following automatic conversions were performed:

'_chemical_melting_point' value '326.15-328.15' was changed to
'327.1(10)' - the average value was taken and precision was
estimated.

Automatic conversion script
Id: cif_fix_values 4973 2017-02-22 13:04:09Z antanas 
;
_cod_database_code 7124150

loop_
_space_group_symop_id
_space_group_symop_operation_xyz
1 +X,+Y,+Z
2 -X,-Y,-Z

loop_
_atom_site_label
_atom_site_type_symbol
_atom_site_fract_x
_atom_site_fract_y
_atom_site_fract_z
_atom_site_U_iso_or_equiv
_atom_site_adp_type
_atom_site_occupancy
_atom_site_site_symmetry_order
_atom_site_calc_flag
_atom_site_refinement_flags_posn
_atom_site_refinement_flags_adp
S1 S 0.49578(4) 0.92831(4) 0.34969(3) 0.04178(13) Uani 1 1 d . .
C1 C 0.46075(16) 0.82238(16) 0.21895(12) 0.0369(3) Uani 1 1 d . .
C2 C 0.57759(15) 0.74175(15) 0.22720(12) 0.0345(3) Uani 1 1 d . .
H2 H 0.5794 0.6769 0.1649 0.041 Uiso 1 1 calc R U
C3 C 0.69798(15) 0.76331(15) 0.33844(11) 0.0323(3) Uani 1 1 d . .
C4 C 0.66695(16) 0.86304(15) 0.41285(12) 0.0365(3) Uani 1 1 d . .
H4 H 0.7322 0.8925 0.4900 0.044 Uiso 1 1 calc R U
C5 C 0.84415(15) 0.69604(15) 0.36610(11) 0.0308(3) Uani 1 1 d . .
C6 C 0.99453(16) 0.78438(15) 0.42313(11) 0.0346(3) Uani 1 1 d . .
H6 H 0.9991 0.8821 0.4501 0.042 Uiso 1 1 calc R U
C7 C 1.13694(16) 0.73254(16) 0.44111(12) 0.0366(3) Uani 1 1 d . .
H7 H 1.2358 0.7945 0.4816 0.044 Uiso 1 1 calc R U
C8 C 1.13571(15) 0.58956(15) 0.39992(11) 0.0324(3) Uani 1 1 d . .
C9 C 1.28170(16) 0.53400(17) 0.40820(12) 0.0393(3) Uani 1 1 d . .
H9 H 1.3826 0.5964 0.4422 0.047 Uiso 1 1 calc R U
C10 C 1.27711(17) 0.39557(18) 0.36858(12) 0.0417(3) Uani 1 1 d . .
H10 H 1.3748 0.3634 0.3747 0.050 Uiso 1 1 calc R U
C11 C 1.12677(17) 0.29536(16) 0.31710(12) 0.0366(3) Uani 1 1 d . .
C12 C 1.1181(2) 0.14917(18) 0.27766(13) 0.0461(4) Uani 1 1 d . .
H12 H 1.2142 0.1145 0.2833 0.055 Uiso 1 1 calc R U
C13 C 0.9712(2) 0.05511(18) 0.23069(14) 0.0485(4) Uani 1 1 d . .
H13 H 0.9686 -0.0430 0.2058 0.058 Uiso 1 1 calc R U
C14 C 0.8276(2) 0.10354(17) 0.21980(13) 0.0445(4) Uani 1 1 d . .
H14 H 0.7283 0.0382 0.1876 0.053 Uiso 1 1 calc R U
C15 C 0.82947(17) 0.24888(15) 0.25637(12) 0.0356(3) Uani 1 1 d . .
C16 C 0.68407(16) 0.30354(16) 0.24796(13) 0.0383(3) Uani 1 1 d . .
H16 H 0.5836 0.2394 0.2174 0.046 Uiso 1 1 calc R U
C17 C 0.68751(15) 0.44445(15) 0.28270(12) 0.0349(3) Uani 1 1 d . .
H17 H 0.5893 0.4762 0.2750 0.042 Uiso 1 1 calc R U
C18 C 0.83709(15) 0.54746(14) 0.33114(11) 0.0295(3) Uani 1 1 d . .
C19 C 0.98424(15) 0.49463(14) 0.34580(10) 0.0293(3) Uani 1 1 d . .
C20 C 0.97974(16) 0.34659(15) 0.30606(11) 0.0319(3) Uani 1 1 d . .
C21 C 0.31547(17) 0.82362(19) 0.11703(13) 0.0445(4) Uani 1 1 d . .
H21A H 0.3341 0.7836 0.0460 0.053 Uiso 1 1 calc R U
H21B H 0.3024 0.9250 0.1087 0.053 Uiso 1 1 calc R U
C22 C 0.15992(16) 0.73519(17) 0.12978(12) 0.0392(3) Uani 1 1 d . .
H22A H 0.1730 0.6337 0.1373 0.047 Uiso 1 1 calc R U
H22B H 0.1426 0.7744 0.2016 0.047 Uiso 1 1 calc R U
C23 C 0.01080(17) 0.73645(18) 0.02836(12) 0.0422(3) Uani 1 1 d . .
H23A H -0.0010 0.8379 0.0192 0.051 Uiso 1 1 calc R U
H23B H 0.0260 0.6940 -0.0433 0.051 Uiso 1 1 calc R U
C24 C -0.14258(18) 0.6517(2) 0.04523(13) 0.0473(4) Uani 1 1 d . .
H24A H -0.1333 0.5488 0.0490 0.057 Uiso 1 1 calc R U
H24B H -0.1529 0.6896 0.1199 0.057 Uiso 1 1 calc R U
C25 C -0.2945(2) 0.6601(3) -0.05041(15) 0.0682(6) Uani 1 1 d . .
H25A H -0.3879 0.6039 -0.0345 0.082 Uiso 1 1 calc R U
H25B H -0.3063 0.7614 -0.0535 0.082 Uiso 1 1 calc R U
H25C H -0.2866 0.6205 -0.1245 0.082 Uiso 1 1 calc R U

loop_
_atom_site_aniso_label
_atom_site_aniso_U_11
_atom_site_aniso_U_22
_atom_site_aniso_U_33
_atom_site_aniso_U_23
_atom_site_aniso_U_13
_atom_site_aniso_U_12
S1 0.0379(2) 0.0466(2) 0.0439(2) 0.00184(16) 0.01267(15) 0.01698(16)
C1 0.0320(7) 0.0443(8) 0.0358(7) 0.0079(6) 0.0105(6) 0.0094(6)
C2 0.0325(7) 0.0394(7) 0.0321(7) 0.0031(5) 0.0099(5) 0.0083(5)
C3 0.0291(6) 0.0347(7) 0.0332(7) 0.0046(5) 0.0093(5) 0.0064(5)
C4 0.0336(7) 0.0404(8) 0.0346(7) 0.0017(6) 0.0081(5) 0.0086(6)
C5 0.0289(6) 0.0373(7) 0.0271(6) 0.0047(5) 0.0086(5) 0.0077(5)
C6 0.0342(7) 0.0362(7) 0.0314(7) 0.0009(5) 0.0081(5) 0.0053(6)
C7 0.0280(7) 0.0456(8) 0.0310(7) 0.0026(6) 0.0051(5) 0.0001(6)
C8 0.0279(6) 0.0441(8) 0.0259(6) 0.0087(5) 0.0077(5) 0.0072(5)
C9 0.0249(7) 0.0578(9) 0.0344(7) 0.0099(6) 0.0065(5) 0.0076(6)
C10 0.0321(7) 0.0623(10) 0.0370(7) 0.0142(7) 0.0122(6) 0.0202(7)
C11 0.0383(7) 0.0475(8) 0.0303(7) 0.0122(6) 0.0130(6) 0.0183(6)
C12 0.0537(9) 0.0542(9) 0.0411(8) 0.0141(7) 0.0189(7) 0.0287(8)
C13 0.0649(10) 0.0398(8) 0.0470(9) 0.0076(7) 0.0200(8) 0.0207(7)
C14 0.0514(9) 0.0373(8) 0.0438(8) 0.0053(6) 0.0130(7) 0.0075(6)
C15 0.0387(7) 0.0370(7) 0.0316(7) 0.0076(6) 0.0101(6) 0.0083(6)
C16 0.0307(7) 0.0375(8) 0.0419(8) 0.0047(6) 0.0060(6) 0.0020(6)
C17 0.0249(6) 0.0406(8) 0.0381(7) 0.0069(6) 0.0072(5) 0.0065(5)
C18 0.0267(6) 0.0360(7) 0.0257(6) 0.0056(5) 0.0072(5) 0.0060(5)
C19 0.0269(6) 0.0385(7) 0.0239(6) 0.0079(5) 0.0078(5) 0.0081(5)
C20 0.0338(7) 0.0390(7) 0.0261(6) 0.0095(5) 0.0104(5) 0.0112(5)
C21 0.0360(8) 0.0602(10) 0.0392(8) 0.0142(7) 0.0091(6) 0.0154(7)
C22 0.0351(7) 0.0506(9) 0.0328(7) 0.0068(6) 0.0078(6) 0.0138(6)
C23 0.0360(8) 0.0604(10) 0.0313(7) 0.0065(6) 0.0082(6) 0.0151(7)
C24 0.0388(8) 0.0641(10) 0.0354(8) 0.0015(7) 0.0082(6) 0.0063(7)
C25 0.0372(9) 0.1154(17) 0.0443(9) 0.0057(10) 0.0053(7) 0.0066(9)

loop_
_atom_type_symbol
_atom_type_description
_atom_type_scat_dispersion_real
_atom_type_scat_dispersion_imag
_atom_type_scat_source
C C 0.0181 0.0091
;
International Tables for Crystallography
(Vol. C, Tables 4.2.6.8 and 6.1.1.4)
;
H H 0.0000 0.0000
;
International Tables for Crystallography
(Vol. C, Table 6.1.1.4)
;
S S 0.3331 0.5567
;
International Tables for Crystallography
(Vol. C, Tables 4.2.6.8 and 6.1.1.4)
;

loop_
_geom_angle_atom_site_label_1
_geom_angle_atom_site_label_2
_geom_angle_atom_site_label_3
_geom_angle
C4 S1 C1 92.37(7)
C2 C1 C21 128.51(13)
C2 C1 S1 109.93(10)
C21 C1 S1 121.54(11)
C1 C2 C3 114.63(12)
C1 C2 H2 122.7
C3 C2 H2 122.7
C4 C3 C2 110.75(12)
C4 C3 C5 124.43(12)
C2 C3 C5 124.63(12)
C3 C4 S1 112.31(10)
C3 C4 H4 123.8
S1 C4 H4 123.8
C6 C5 C18 118.83(12)
C6 C5 C3 118.95(12)
C18 C5 C3 122.13(11)
C7 C6 C5 121.98(13)
C7 C6 H6 119.0
C5 C6 H6 119.0
C6 C7 C8 120.75(12)
C6 C7 H7 119.6
C8 C7 H7 119.6
C7 C8 C19 118.73(12)
C7 C8 C9 122.80(12)
C19 C8 C9 118.46(13)
C10 C9 C8 121.60(13)
C10 C9 H9 119.2
C8 C9 H9 119.2
C9 C10 C11 121.51(13)
C9 C10 H10 119.2
C11 C10 H10 119.2
C12 C11 C20 118.58(14)
C12 C11 C10 122.83(13)
C20 C11 C10 118.59(13)
C13 C12 C11 121.22(14)
C13 C12 H12 119.4
C11 C12 H12 119.4
C12 C13 C14 120.70(15)
C12 C13 H13 119.6
C14 C13 H13 119.6
C13 C14 C15 120.36(15)
C13 C14 H14 119.8
C15 C14 H14 119.8
C14 C15 C20 119.58(13)
C14 C15 C16 122.34(13)
C20 C15 C16 118.07(13)
C17 C16 C15 121.75(13)
C17 C16 H16 119.1
C15 C16 H16 119.1
C16 C17 C18 121.82(12)
C16 C17 H17 119.1
C18 C17 H17 119.1
C5 C18 C19 119.27(11)
C5 C18 C17 123.00(12)
C19 C18 C17 117.73(12)
C8 C19 C20 119.77(12)
C8 C19 C18 120.16(12)
C20 C19 C18 120.08(12)
C15 C20 C19 120.43(12)
C15 C20 C11 119.54(13)
C19 C20 C11 120.02(12)
C1 C21 C22 112.76(12)
C1 C21 H21A 109.0
C22 C21 H21A 109.0
C1 C21 H21B 109.0
C22 C21 H21B 109.0
H21A C21 H21B 107.8
C23 C22 C21 113.71(12)
C23 C22 H22A 108.8
C21 C22 H22A 108.8
C23 C22 H22B 108.8
C21 C22 H22B 108.8
H22A C22 H22B 107.7
C24 C23 C22 112.50(12)
C24 C23 H23A 109.1
C22 C23 H23A 109.1
C24 C23 H23B 109.1
C22 C23 H23B 109.1
H23A C23 H23B 107.8
C25 C24 C23 113.60(14)
C25 C24 H24A 108.8
C23 C24 H24A 108.8
C25 C24 H24B 108.8
C23 C24 H24B 108.8
H24A C24 H24B 107.7
C24 C25 H25A 109.5
C24 C25 H25B 109.5
H25A C25 H25B 109.5
C24 C25 H25C 109.5
H25A C25 H25C 109.5
H25B C25 H25C 109.5

loop_
_geom_bond_atom_site_label_1
_geom_bond_atom_site_label_2
_geom_bond_distance
S1 C4 1.7118(14)
S1 C1 1.7282(15)
C1 C2 1.3564(19)
C1 C21 1.5035(19)
C2 C3 1.4327(18)
C2 H2 0.9400
C3 C4 1.3653(19)
C3 C5 1.4858(17)
C4 H4 0.9400
C5 C6 1.3953(18)
C5 C18 1.4103(19)
C6 C7 1.3811(19)
C6 H6 0.9400
C7 C8 1.392(2)
C7 H7 0.9400
C8 C19 1.4217(18)
C8 C9 1.4417(18)
C9 C10 1.340(2)
C9 H9 0.9400
C10 C11 1.433(2)
C10 H10 0.9400
C11 C12 1.399(2)
C11 C20 1.4250(18)
C12 C13 1.378(2)
C12 H12 0.9400
C13 C14 1.384(2)
C13 H13 0.9400
C14 C15 1.396(2)
C14 H14 0.9400
C15 C20 1.4186(19)
C15 C16 1.4324(19)
C16 C17 1.348(2)
C16 H16 0.9400
C17 C18 1.4362(18)
C17 H17 0.9400
C18 C19 1.4279(17)
C19 C20 1.4245(19)
C21 C22 1.525(2)
C21 H21A 0.9800
C21 H21B 0.9800
C22 C23 1.5214(19)
C22 H22A 0.9800
C22 H22B 0.9800
C23 C24 1.515(2)
C23 H23A 0.9800
C23 H23B 0.9800
C24 C25 1.515(2)
C24 H24A 0.9800
C24 H24B 0.9800
C25 H25A 0.9700
C25 H25B 0.9700
C25 H25C 0.9700

loop_
_geom_torsion_atom_site_label_1
_geom_torsion_atom_site_label_2
_geom_torsion_atom_site_label_3
_geom_torsion_atom_site_label_4
_geom_torsion
C4 S1 C1 C2 0.23(11)
C4 S1 C1 C21 178.51(12)
C21 C1 C2 C3 -178.26(13)
S1 C1 C2 C3 -0.12(15)
C1 C2 C3 C4 -0.08(17)
C1 C2 C3 C5 -175.28(12)
C2 C3 C4 S1 0.25(15)
C5 C3 C4 S1 175.47(10)
C1 S1 C4 C3 -0.28(11)
C4 C3 C5 C6 -42.69(19)
C2 C3 C5 C6 131.86(14)
C4 C3 C5 C18 140.76(14)
C2 C3 C5 C18 -44.68(19)
C18 C5 C6 C7 3.3(2)
C3 C5 C6 C7 -173.38(12)
C5 C6 C7 C8 1.6(2)
C6 C7 C8 C19 -4.20(19)
C6 C7 C8 C9 174.86(12)
C7 C8 C9 C10 179.52(13)
C19 C8 C9 C10 -1.4(2)
C8 C9 C10 C11 -0.7(2)
C9 C10 C11 C12 -178.31(14)
C9 C10 C11 C20 1.4(2)
C20 C11 C12 C13 -1.0(2)
C10 C11 C12 C13 178.68(13)
C11 C12 C13 C14 0.9(2)
C12 C13 C14 C15 0.0(2)
C13 C14 C15 C20 -0.7(2)
C13 C14 C15 C16 -179.33(13)
C14 C15 C16 C17 -179.44(14)
C20 C15 C16 C17 1.9(2)
C15 C16 C17 C18 -0.6(2)
C6 C5 C18 C19 -5.39(18)
C3 C5 C18 C19 171.15(11)
C6 C5 C18 C17 173.50(12)
C3 C5 C18 C17 -9.96(19)
C16 C17 C18 C5 178.75(13)
C16 C17 C18 C19 -2.3(2)
C7 C8 C19 C20 -178.14(12)
C9 C8 C19 C20 2.76(18)
C7 C8 C19 C18 1.95(18)
C9 C8 C19 C18 -177.15(11)
C5 C18 C19 C8 2.84(18)
C17 C18 C19 C8 -176.11(11)
C5 C18 C19 C20 -177.07(11)
C17 C18 C19 C20 3.98(18)
C14 C15 C20 C19 -178.88(12)
C16 C15 C20 C19 -0.18(19)
C14 C15 C20 C11 0.51(19)
C16 C15 C20 C11 179.21(12)
C8 C19 C20 C15 177.32(11)
C18 C19 C20 C15 -2.78(19)
C8 C19 C20 C11 -2.07(18)
C18 C19 C20 C11 177.84(11)
C12 C11 C20 C15 0.33(19)
C10 C11 C20 C15 -179.39(12)
C12 C11 C20 C19 179.72(12)
C10 C11 C20 C19 0.00(19)
C2 C1 C21 C22 101.17(17)
S1 C1 C21 C22 -76.77(16)
C1 C21 C22 C23 179.25(13)
C21 C22 C23 C24 -178.20(13)
C22 C23 C24 C25 175.89(15)
